data_7201902
loop_
_publ_author_name
'Shi, Wen-Juan'
'Ruan, Cheng-Xiang'
'Li, Zhen'
'Li, Mian'
'Li, Dan'

_publ_section_title
;
 Tuning framework formation by flexible ligand elongation and second
 ligating spacer variation: increasing dimensionality and macrocycle
 size
;
_journal_issue 6
_journal_name_full CrystEngComm
_journal_page_first 778
_journal_paper_doi 10.1039/b718852h
_journal_volume 10
_journal_year 2008
_chemical_formula_sum 'C9 H8 Cu I N4 S2'
_chemical_formula_weight 426.75
_chemical_name_systematic
;
?
;
_space_group_IT_number 15
_symmetry_cell_setting monoclinic
_symmetry_space_group_name_Hall '-C 2yc'
_symmetry_space_group_name_H-M 'C 1 2/c 1'
_atom_sites_solution_hydrogens geom
_atom_sites_solution_primary direct
_atom_sites_solution_secondary difmap
_audit_creation_method SHELXL-97
_cell_angle_alpha 90.00
_cell_angle_beta 99.416(1)
_cell_angle_gamma 90.00
_cell_formula_units_Z 8
_cell_length_a 11.7889(7)
_cell_length_b 14.2524(9)
_cell_length_c 16.3910(10)
_cell_measurement_reflns_used 5009
_cell_measurement_temperature 293(2)
_cell_measurement_theta_max 27.67
_cell_measurement_theta_min 2.44
_cell_volume 2716.9(3)
_computing_cell_refinement 'SAINT (Bruker, 2002)'
_computing_data_collection 'SMART (Bruker, 2002)'
_computing_data_reduction SAINT
_computing_molecular_graphics 'ORTEP-II (Johnson, 1976)'
_computing_publication_material SHELXL-97
_computing_structure_refinement 'SHELXL-97 (Sheldrick, 1997)'
_computing_structure_solution 'SHELXS-97 (Sheldrick, 1997)'
_diffrn_ambient_temperature 293(2)
_diffrn_measured_fraction_theta_full 0.985
_diffrn_measured_fraction_theta_max 0.985
_diffrn_measurement_device_type 'Bruker APEX area-dectector diffractometer'
_diffrn_measurement_method '\f and \w-scan'
_diffrn_radiation_monochromator graphite
_diffrn_radiation_source 'fine-focus sealed tube'
_diffrn_radiation_type MoK\a
_diffrn_radiation_wavelength 0.71073
_diffrn_reflns_av_R_equivalents 0.0219
_diffrn_reflns_av_sigmaI/netI 0.0220
_diffrn_reflns_limit_h_max 15
_diffrn_reflns_limit_h_min -15
_diffrn_reflns_limit_k_max 18
_diffrn_reflns_limit_k_min -18
_diffrn_reflns_limit_l_max 21
_diffrn_reflns_limit_l_min -21
_diffrn_reflns_number 11630
_diffrn_reflns_theta_full 27.85
_diffrn_reflns_theta_max 27.85
_diffrn_reflns_theta_min 2.26
_diffrn_standards_decay_% 0
_diffrn_standards_interval_count 0
_diffrn_standards_interval_time 0
_diffrn_standards_number 0
_exptl_absorpt_coefficient_mu 4.170
_exptl_absorpt_correction_T_max 0.6132
_exptl_absorpt_correction_T_min 0.3152
_exptl_absorpt_correction_type multi-scan
_exptl_absorpt_process_details sadabs
_exptl_crystal_colour yellow
_exptl_crystal_density_diffrn 2.087
_exptl_crystal_density_method 'not measured'
_exptl_crystal_description block
_exptl_crystal_F_000 1632
_exptl_crystal_size_max 0.36
_exptl_crystal_size_mid 0.14
_exptl_crystal_size_min 0.13
_refine_diff_density_max 1.070
_refine_diff_density_min -1.058
_refine_diff_density_rms 0.117
_refine_ls_extinction_method none
_refine_ls_goodness_of_fit_ref 1.065
_refine_ls_hydrogen_treatment constr
_refine_ls_matrix_type full
_refine_ls_number_parameters 154
_refine_ls_number_reflns 3193
_refine_ls_number_restraints 0
_refine_ls_restrained_S_all 1.065
_refine_ls_R_factor_all 0.0322
_refine_ls_R_factor_gt 0.0280
_refine_ls_shift/su_max 0.001
_refine_ls_shift/su_mean 0.000
_refine_ls_structure_factor_coef Fsqd
_refine_ls_weighting_details 'calc w=1/[\s^2^(Fo^2^)+(0.0326P)^2^+3.4087P] where P=(Fo^2^+2Fc^2^)/3'
_refine_ls_weighting_scheme calc
_refine_ls_wR_factor_gt 0.0652
_refine_ls_wR_factor_ref 0.0669
_reflns_number_gt 2855
_reflns_number_total 3193
_reflns_threshold_expression >2sigma(I)
_cod_data_source_file b718852h.txt
_cod_data_source_block 1
_cod_original_sg_symbol_H-M C2/c
_cod_database_code 7201902

loop_
_symmetry_equiv_pos_as_xyz
'x, y, z'
'-x, y, -z+1/2'
'x+1/2, y+1/2, z'
'-x+1/2, y+1/2, -z+1/2'
'-x, -y, -z'
'x, -y, z-1/2'
'-x+1/2, -y+1/2, -z'
'x+1/2, -y+1/2, z-1/2'

loop_
_atom_site_label
_atom_site_type_symbol
_atom_site_fract_x
_atom_site_fract_y
_atom_site_fract_z
_atom_site_U_iso_or_equiv
_atom_site_adp_type
_atom_site_occupancy
_atom_site_symmetry_multiplicity
_atom_site_calc_flag
_atom_site_refinement_flags
_atom_site_disorder_assembly
_atom_site_disorder_group
I1 I 0.896282(16) 0.197417(15) 0.582317(12) 0.04206(8) Uani 1 1 d . . .
Cu1 Cu 0.67439(3) 0.23758(3) 0.56937(2) 0.04228(11) Uani 1 1 d . . .
S1 S 0.72188(8) 0.22144(6) 0.76750(5) 0.04569(19) Uani 1 1 d . . .
N1 N 0.6652(2) 0.34638(16) 0.65154(15) 0.0357(5) Uani 1 1 d . . .
C1 C 0.6843(2) 0.3361(2) 0.73416(18) 0.0346(6) Uani 1 1 d . . .
N2 N 0.6766(2) 0.40261(19) 0.78930(16) 0.0451(6) Uani 1 1 d . . .
C3 C 0.6223(3) 0.5055(2) 0.6759(2) 0.0500(8) Uani 1 1 d . . .
H3 H 0.6000 0.5649 0.6558 0.060 Uiso 1 1 calc R . .
C2 C 0.6449(3) 0.4874(2) 0.7586(2) 0.0513(8) Uani 1 1 d . . .
H2 H 0.6379 0.5360 0.7953 0.062 Uiso 1 1 calc R . .
C4 C 0.6339(3) 0.4323(2) 0.6237(2) 0.0444(7) Uani 1 1 d . . .
H4 H 0.6196 0.4428 0.5669 0.053 Uiso 1 1 calc R . .
N3 N 0.5744(2) 0.12381(16) 0.58811(14) 0.0356(5) Uani 1 1 d . . .
C8 C 0.6164(3) 0.0360(2) 0.5941(2) 0.0465(7) Uani 1 1 d . . .
H8 H 0.6916 0.0260 0.5857 0.056 Uiso 1 1 calc R . .
N4 N 0.3959(2) 0.0632(2) 0.6167(2) 0.0535(7) Uani 1 1 d . . .
C5 C 0.4646(2) 0.1322(2) 0.59995(18) 0.0378(6) Uani 1 1 d . . .
C6 C 0.4427(3) -0.0215(3) 0.6232(3) 0.0643(11) Uani 1 1 d . . .
H6 H 0.3982 -0.0716 0.6361 0.077 Uiso 1 1 calc R . .
C7 C 0.5528(3) -0.0388(2) 0.6119(3) 0.0616(10) Uani 1 1 d . . .
H7 H 0.5832 -0.0991 0.6162 0.074 Uiso 1 1 calc R . .
C9 C 0.7259(2) 0.2332(2) 0.87716(18) 0.0408(7) Uani 1 1 d . . .
H9A H 0.7735 0.2869 0.8963 0.049 Uiso 1 1 calc R . .
H9B H 0.7629 0.1780 0.9041 0.049 Uiso 1 1 calc R . .
S2 S 0.41165(7) 0.24749(6) 0.59027(5) 0.04394(19) Uani 1 1 d . . .

loop_
_atom_site_aniso_label
_atom_site_aniso_U_11
_atom_site_aniso_U_22
_atom_site_aniso_U_33
_atom_site_aniso_U_23
_atom_site_aniso_U_13
_atom_site_aniso_U_12
I1 0.04056(12) 0.04902(13) 0.03834(12) 0.01374(8) 0.01168(8) 0.00880(8)
Cu1 0.0480(2) 0.0370(2) 0.0427(2) 0.00197(15) 0.01014(17) 0.00472(16)
S1 0.0653(5) 0.0378(4) 0.0364(4) 0.0038(3) 0.0158(4) 0.0090(4)
N1 0.0378(12) 0.0322(12) 0.0380(12) -0.0010(10) 0.0089(10) 0.0024(10)
C1 0.0317(13) 0.0327(14) 0.0407(15) -0.0030(11) 0.0092(12) -0.0014(11)
N2 0.0472(15) 0.0418(14) 0.0462(15) -0.0098(12) 0.0074(12) -0.0004(12)
C3 0.0470(18) 0.0290(15) 0.072(2) -0.0010(15) 0.0038(17) 0.0024(14)
C2 0.0502(19) 0.0359(17) 0.068(2) -0.0180(16) 0.0099(17) -0.0015(14)
C4 0.0467(17) 0.0360(15) 0.0510(18) 0.0056(13) 0.0090(14) 0.0035(13)
N3 0.0357(12) 0.0362(12) 0.0356(12) -0.0001(10) 0.0074(10) 0.0031(10)
C8 0.0361(15) 0.0397(17) 0.062(2) -0.0025(14) 0.0043(14) 0.0042(13)
N4 0.0444(15) 0.0428(15) 0.076(2) 0.0018(14) 0.0174(14) -0.0023(12)
C5 0.0380(15) 0.0382(15) 0.0377(15) -0.0015(12) 0.0075(12) 0.0038(12)
C6 0.051(2) 0.0415(19) 0.102(3) 0.0037(19) 0.018(2) -0.0043(16)
C7 0.052(2) 0.0355(18) 0.096(3) 0.0018(18) 0.009(2) 0.0042(15)
C9 0.0353(15) 0.0504(17) 0.0370(15) 0.0022(13) 0.0067(12) -0.0065(13)
S2 0.0432(4) 0.0407(4) 0.0512(5) 0.0064(3) 0.0173(4) 0.0085(3)

loop_
_atom_type_symbol
_atom_type_description
_atom_type_scat_dispersion_real
_atom_type_scat_dispersion_imag
_atom_type_scat_source
C C 0.0033 0.0016 'International Tables Vol C Tables 4.2.6.8 and 6.1.1.4'
H H 0.0000 0.0000 'International Tables Vol C Tables 4.2.6.8 and 6.1.1.4'
N N 0.0061 0.0033 'International Tables Vol C Tables 4.2.6.8 and 6.1.1.4'
S S 0.1246 0.1234 'International Tables Vol C Tables 4.2.6.8 and 6.1.1.4'
Cu Cu 0.3201 1.2651 'International Tables Vol C Tables 4.2.6.8 and 6.1.1.4'
I I -0.4742 1.8119 'International Tables Vol C Tables 4.2.6.8 and 6.1.1.4'

loop_
_geom_angle_atom_site_label_1
_geom_angle_atom_site_label_2
_geom_angle_atom_site_label_3
_geom_angle
_geom_angle_site_symmetry_1
_geom_angle_site_symmetry_3
_geom_angle_publ_flag
Cu1 I1 Cu1 72.279(14) . 7_656 ?
N3 Cu1 N1 113.66(10) . . ?
N3 Cu1 I1 113.56(7) . . ?
N1 Cu1 I1 105.43(7) . . ?
N3 Cu1 I1 108.36(7) . 7_656 ?
N1 Cu1 I1 107.82(7) . 7_656 ?
I1 Cu1 I1 107.721(14) . 7_656 ?
C1 S1 C9 100.86(15) . . ?
C4 N1 C1 115.8(3) . . ?
C4 N1 Cu1 120.4(2) . . ?
C1 N1 Cu1 123.83(19) . . ?
N2 C1 N1 126.3(3) . . ?
N2 C1 S1 119.7(2) . . ?
N1 C1 S1 114.0(2) . . ?
C1 N2 C2 115.9(3) . . ?
C2 C3 C4 117.0(3) . . ?
C2 C3 H3 121.5 . . ?
C4 C3 H3 121.5 . . ?
N2 C2 C3 122.8(3) . . ?
N2 C2 H2 118.6 . . ?
C3 C2 H2 118.6 . . ?
N1 C4 C3 122.3(3) . . ?
N1 C4 H4 118.8 . . ?
C3 C4 H4 118.8 . . ?
C8 N3 C5 115.1(3) . . ?
C8 N3 Cu1 122.1(2) . . ?
C5 N3 Cu1 122.67(19) . . ?
N3 C8 C7 122.4(3) . . ?
N3 C8 H8 118.8 . . ?
C7 C8 H8 118.8 . . ?
C6 N4 C5 115.5(3) . . ?
N4 C5 N3 126.6(3) . . ?
N4 C5 S2 119.4(2) . . ?
N3 C5 S2 114.0(2) . . ?
N4 C6 C7 123.2(3) . . ?
N4 C6 H6 118.4 . . ?
C7 C6 H6 118.4 . . ?
C8 C7 C6 117.2(3) . . ?
C8 C7 H7 121.4 . . ?
C6 C7 H7 121.4 . . ?
S1 C9 S2 115.42(16) . 2_656 ?
S1 C9 H9A 108.4 . . ?
S2 C9 H9A 108.4 2_656 . ?
S1 C9 H9B 108.4 . . ?
S2 C9 H9B 108.4 2_656 . ?
H9A C9 H9B 107.5 . . ?
C5 S2 C9 101.05(15) . 2_656 ?

loop_
_geom_bond_atom_site_label_1
_geom_bond_atom_site_label_2
_geom_bond_distance
_geom_bond_site_symmetry_2
_geom_bond_publ_flag
I1 Cu1 2.6521(5) . ?
I1 Cu1 2.6564(4) 7_656 ?
Cu1 N3 2.057(2) . ?
Cu1 N1 2.069(2) . ?
Cu1 I1 2.6564(4) 7_656 ?
S1 C1 1.757(3) . ?
S1 C9 1.798(3) . ?
N1 C4 1.338(4) . ?
N1 C1 1.344(4) . ?
C1 N2 1.323(4) . ?
N2 C2 1.339(4) . ?
C3 C2 1.363(5) . ?
C3 C4 1.370(4) . ?
C3 H3 0.9300 . ?
C2 H2 0.9300 . ?
C4 H4 0.9300 . ?
N3 C8 1.343(4) . ?
N3 C5 1.345(4) . ?
C8 C7 1.363(5) . ?
C8 H8 0.9300 . ?
N4 C6 1.323(5) . ?
N4 C5 1.332(4) . ?
C5 S2 1.756(3) . ?
C6 C7 1.364(5) . ?
C6 H6 0.9300 . ?
C7 H7 0.9300 . ?
C9 S2 1.800(3) 2_656 ?
C9 H9A 0.9700 . ?
C9 H9B 0.9700 . ?
S2 C9 1.800(3) 2_656 ?

loop_
_geom_torsion_atom_site_label_1
_geom_torsion_atom_site_label_2
_geom_torsion_atom_site_label_3
_geom_torsion_atom_site_label_4
_geom_torsion
_geom_torsion_site_symmetry_1
_geom_torsion_site_symmetry_2
_geom_torsion_site_symmetry_3
_geom_torsion_site_symmetry_4
_geom_torsion_publ_flag
Cu1 I1 Cu1 N3 120.01(7) 7_656 . . . ?
Cu1 I1 Cu1 N1 -114.93(7) 7_656 . . . ?
Cu1 I1 Cu1 I1 0.0 7_656 . . 7_656 ?
N3 Cu1 N1 C4 -123.6(2) . . . . ?
I1 Cu1 N1 C4 111.4(2) . . . . ?
I1 Cu1 N1 C4 -3.5(2) 7_656 . . . ?
N3 Cu1 N1 C1 53.4(2) . . . . ?
I1 Cu1 N1 C1 -71.6(2) . . . . ?
I1 Cu1 N1 C1 173.5(2) 7_656 . . . ?
C4 N1 C1 N2 -1.0(4) . . . . ?
Cu1 N1 C1 N2 -178.1(2) . . . . ?
C4 N1 C1 S1 178.6(2) . . . . ?
Cu1 N1 C1 S1 1.5(3) . . . . ?
C9 S1 C1 N2 5.1(3) . . . . ?
C9 S1 C1 N1 -174.6(2) . . . . ?
N1 C1 N2 C2 1.2(5) . . . . ?
S1 C1 N2 C2 -178.5(2) . . . . ?
C1 N2 C2 C3 -0.5(5) . . . . ?
C4 C3 C2 N2 -0.3(5) . . . . ?
C1 N1 C4 C3 0.1(4) . . . . ?
Cu1 N1 C4 C3 177.4(2) . . . . ?
C2 C3 C4 N1 0.5(5) . . . . ?
N1 Cu1 N3 C8 -129.7(2) . . . . ?
I1 Cu1 N3 C8 -9.2(3) . . . . ?
I1 Cu1 N3 C8 110.5(2) 7_656 . . . ?
N1 Cu1 N3 C5 46.4(2) . . . . ?
I1 Cu1 N3 C5 166.9(2) . . . . ?
I1 Cu1 N3 C5 -73.4(2) 7_656 . . . ?
C5 N3 C8 C7 -0.8(5) . . . . ?
Cu1 N3 C8 C7 175.5(3) . . . . ?
C6 N4 C5 N3 1.0(5) . . . . ?
C6 N4 C5 S2 -179.8(3) . . . . ?
C8 N3 C5 N4 0.1(5) . . . . ?
Cu1 N3 C5 N4 -176.3(3) . . . . ?
C8 N3 C5 S2 -179.1(2) . . . . ?
Cu1 N3 C5 S2 4.5(3) . . . . ?
C5 N4 C6 C7 -1.4(6) . . . . ?
N3 C8 C7 C6 0.4(6) . . . . ?
N4 C6 C7 C8 0.8(7) . . . . ?
C1 S1 C9 S2 71.1(2) . . . 2_656 ?
N4 C5 S2 C9 7.9(3) . . . 2_656 ?
N3 C5 S2 C9 -172.9(2) . . . 2_656 ?
